data_4338862
loop_
_publ_author_name
'Mairena, Miguel A.'
'Urbano, Juan'
'Carbajo, Jos\'e'
'Maraver, J Joaqu\'in'
'Alvarez, Eleuterio'
'D\'iaz-Requejo, M Mar'
'P\'erez, Pedro J'

_publ_section_title
;
 Effects of the substituents in the TpxCu activation of dioxygen: an
 experimental study.
;
_journal_issue 18
_journal_name_full 'Inorganic chemistry'
_journal_page_first 7428
_journal_page_last 7435
_journal_paper_doi 10.1021/ic7007073
_journal_volume 46
_journal_year 2007
_chemical_formula_moiety 'C18 H2 B2 Br18 Cu N12, C H2 Cl2'
_chemical_formula_sum 'C19 H4 B2 Br18 Cl2 Cu N12'
_chemical_formula_weight 1994.78
_chemical_name_systematic
; 
 ? 
;
_space_group_IT_number 2
_symmetry_cell_setting triclinic
_symmetry_space_group_name_Hall '-P 1'
_symmetry_space_group_name_H-M 'P -1'
_atom_sites_solution_hydrogens geom
_atom_sites_solution_primary direct
_atom_sites_solution_secondary difmap
_audit_creation_method SHELXL-97
_cell_angle_alpha 69.468(2)
_cell_angle_beta 75.945(2)
_cell_angle_gamma 69.019(2)
_cell_formula_units_Z 2
_cell_length_a 12.5043(10)
_cell_length_b 13.0229(12)
_cell_length_c 15.5065(15)
_cell_measurement_reflns_used 7074
_cell_measurement_temperature 100(2)
_cell_measurement_theta_max 30.36
_cell_measurement_theta_min 2.83
_cell_volume 2188.0(3)
_computing_cell_refinement 'Bruker (2006). APEX 2. Version 2.1.'
_computing_data_collection 'Bruker (2006). APEX 2. Version 2.1.'
_computing_data_reduction 'Bruker (2006). APEX 2. Version 2.1.'
_computing_molecular_graphics 'XP, SHELXTL v. 6.14 (Bruker, 2003)'
_computing_publication_material 'XCIF, SHELXTL v. 6.14 (Bruker, 2003)'
_computing_structure_refinement 'XL, SHELXTL v. 6.14 (Bruker, 2003)'
_computing_structure_solution 'Bruker (2006). APEX 2. Version 2.1.'
_diffrn_ambient_temperature 100(2)
_diffrn_detector_area_resol_mean 8.26
_diffrn_measured_fraction_theta_full 0.982
_diffrn_measured_fraction_theta_max 0.982
_diffrn_measurement_device_type 'Bruker-Nonius X8kappa APEX II CCD system'
_diffrn_measurement_method 'phi and omega scans with narrow frames'
_diffrn_radiation_monochromator graphite
_diffrn_radiation_source 'fine-focus sealed tube'
_diffrn_radiation_type MoK\a
_diffrn_radiation_wavelength 0.71073
_diffrn_reflns_av_R_equivalents 0.0557
_diffrn_reflns_av_sigmaI/netI 0.0521
_diffrn_reflns_limit_h_max 17
_diffrn_reflns_limit_h_min -17
_diffrn_reflns_limit_k_max 18
_diffrn_reflns_limit_k_min -18
_diffrn_reflns_limit_l_max 22
_diffrn_reflns_limit_l_min -22
_diffrn_reflns_number 53197
_diffrn_reflns_theta_full 30.59
_diffrn_reflns_theta_max 30.59
_diffrn_reflns_theta_min 1.42
_diffrn_standards_decay_% 0
_exptl_absorpt_coefficient_mu 17.094
_exptl_absorpt_correction_T_max 0.0496
_exptl_absorpt_correction_T_min 0.0291
_exptl_absorpt_correction_type numerical
_exptl_absorpt_process_details
;
 SADABS, Bruker (2003). APEX 2. Version 2.1. Bruker Analytical
 X-ray Solutions, Madison, Wisconsin, USA.
;
_exptl_crystal_colour green
_exptl_crystal_density_diffrn 3.028
_exptl_crystal_density_method 'not measured'
_exptl_crystal_description prism
_exptl_crystal_F_000 1810
_exptl_crystal_size_max 0.23
_exptl_crystal_size_mid 0.22
_exptl_crystal_size_min 0.19
_refine_diff_density_max 1.884
_refine_diff_density_min -1.532
_refine_diff_density_rms 0.336
_refine_ls_extinction_method none
_refine_ls_goodness_of_fit_ref 1.070
_refine_ls_hydrogen_treatment constr
_refine_ls_matrix_type full
_refine_ls_number_parameters 490
_refine_ls_number_reflns 13197
_refine_ls_number_restraints 2
_refine_ls_restrained_S_all 1.072
_refine_ls_R_factor_all 0.0831
_refine_ls_R_factor_gt 0.0588
_refine_ls_shift/su_max 0.001
_refine_ls_shift/su_mean 0.000
_refine_ls_structure_factor_coef Fsqd
_refine_ls_weighting_details 'calc w=1/[\s^2^(Fo^2^)+(0.0770P)^2^+30.2377P] where P=(Fo^2^+2Fc^2^)/3'
_refine_ls_weighting_scheme calc
_refine_ls_wR_factor_gt 0.1494
_refine_ls_wR_factor_ref 0.1642
_reflns_number_gt 10035
_reflns_number_total 13197
_reflns_threshold_expression >2sigma(I)
_cod_data_source_file ic7007073-file005.cif
_cod_data_source_block 3
_cod_depositor_comments
;
The following automatic conversions were performed:

'_symmetry_cell_setting' value 'Triclinic' changed to 'triclinic'
according to
/usr/data/users/saulius/automatic-downloads/retrospective/ACS/lib/dictionaries/cif_core.dic
dictionary named 'cif_core.dic' version 2.4.2 from 2011-04-26.

Automatic conversion script
Id: cif_fix_values 2281 2013-09-26 08:29:07Z andrius 
;
_cod_original_sg_symbol_H-M P-1
_cod_database_code 4338862

loop_
_symmetry_equiv_pos_as_xyz
'x, y, z'
'-x, -y, -z'

loop_
_atom_site_label
_atom_site_type_symbol
_atom_site_fract_x
_atom_site_fract_y
_atom_site_fract_z
_atom_site_U_iso_or_equiv
_atom_site_adp_type
_atom_site_occupancy
_atom_site_symmetry_multiplicity
_atom_site_calc_flag
_atom_site_refinement_flags
Cu1 Cu 1.0000 0.0000 0.5000 0.0130(2) Uani 1 2 d S
Br1 Br 1.32438(7) -0.14530(7) 0.51352(6) 0.02064(16) Uani 1 1 d .
Br2 Br 1.42054(7) -0.00026(7) 0.62804(6) 0.02555(18) Uani 1 1 d .
Br3 Br 1.16461(7) 0.23144(6) 0.67435(6) 0.02298(17) Uani 1 1 d .
Br4 Br 0.91863(7) 0.17937(6) 0.25811(5) 0.01919(15) Uani 1 1 d .
Br5 Br 0.82201(7) 0.47956(6) 0.25269(6) 0.02382(18) Uani 1 1 d .
Br6 Br 0.84775(8) 0.47727(6) 0.48121(6) 0.02663(19) Uani 1 1 d .
Br7 Br 0.75868(8) -0.13318(7) 0.69281(6) 0.02495(18) Uani 1 1 d .
Br8 Br 0.67756(10) -0.00138(9) 0.88280(7) 0.0356(2) Uani 1 1 d .
Br9 Br 0.82206(9) 0.22263(8) 0.80059(6) 0.0299(2) Uani 1 1 d .
N1 N 1.1231(5) 0.0307(5) 0.5480(4) 0.0144(11) Uani 1 1 d .
N2 N 1.0870(6) 0.1198(5) 0.5855(5) 0.0162(12) Uani 1 1 d .
N3 N 0.9444(6) 0.1708(5) 0.4369(4) 0.0153(12) Uani 1 1 d .
N4 N 0.9274(5) 0.2420(5) 0.4895(4) 0.0135(11) Uani 1 1 d .
N5 N 0.8702(6) 0.0368(5) 0.6289(5) 0.0172(12) Uani 1 1 d .
N6 N 0.8817(6) 0.1224(5) 0.6543(4) 0.0154(12) Uani 1 1 d .
C1 C 1.2349(6) -0.0192(6) 0.5560(5) 0.0168(14) Uani 1 1 d .
C2 C 1.2735(7) 0.0352(7) 0.6007(6) 0.0205(15) Uani 1 1 d .
C3 C 1.1772(6) 0.1232(6) 0.6176(5) 0.0163(14) Uani 1 1 d .
C4 C 0.9125(6) 0.2367(6) 0.3552(5) 0.0152(13) Uani 1 1 d .
C5 C 0.8737(6) 0.3515(6) 0.3529(5) 0.0158(14) Uani 1 1 d .
C6 C 0.8843(7) 0.3513(6) 0.4384(6) 0.0179(14) Uani 1 1 d .
C7 C 0.8016(7) -0.0121(6) 0.6976(5) 0.0168(14) Uani 1 1 d .
C8 C 0.7683(7) 0.0386(7) 0.7696(5) 0.0197(15) Uani 1 1 d .
C9 C 0.8221(7) 0.1233(6) 0.7390(6) 0.0188(14) Uani 1 1 d .
B1 B 0.9588(7) 0.1957(6) 0.5902(6) 0.0156(15) Uani 1 1 d .
H1 H 0.9492 0.2612 0.6138 0.019 Uiso 1 1 d R
Cu2 Cu 0.5000 0.5000 1.0000 0.0136(2) Uani 1 2 d S
Br10 Br 0.38784(7) 0.67183(7) 0.75840(6) 0.02544(18) Uani 1 1 d .
Br11 Br 0.63401(8) 0.69790(7) 0.57850(6) 0.02713(18) Uani 1 1 d .
Br12 Br 0.88663(7) 0.53369(7) 0.69882(6) 0.02332(17) Uani 1 1 d .
Br13 Br 0.48907(10) 0.66797(9) 1.17319(10) 0.0481(3) Uani 1 1 d .
Br14 Br 0.73728(8) 0.77404(7) 1.10027(6) 0.02543(18) Uani 1 1 d .
Br15 Br 0.91435(7) 0.63545(8) 0.91842(6) 0.02440(17) Uani 1 1 d .
Br16 Br 0.50124(7) 0.81278(7) 0.89220(7) 0.0283(2) Uani 1 1 d .
Br17 Br 0.20323(7) 0.98647(6) 0.87192(6) 0.02403(17) Uani 1 1 d .
Br18 Br 0.03272(6) 0.79637(7) 1.00327(7) 0.02406(17) Uani 1 1 d .
N7 N 0.5784(6) 0.5516(6) 0.8574(5) 0.0222(14) Uani 1 1 d .
N8 N 0.6979(5) 0.5189(6) 0.8409(5) 0.0208(14) Uani 1 1 d .
N9 N 0.6245(6) 0.5529(6) 1.0424(6) 0.0276(16) Uani 1 1 d .
N10 N 0.7273(6) 0.5431(6) 0.9849(5) 0.0217(14) Uani 1 1 d .
N11 N 0.3759(5) 0.6549(5) 0.9899(4) 0.0159(12) Uani 1 1 d .
N12 N 0.2629(5) 0.6519(5) 1.0155(4) 0.0147(11) Uani 1 1 d .
C10 C 0.5443(7) 0.6112(6) 0.7745(6) 0.0223(16) Uani 1 1 d .
C11 C 0.6373(7) 0.6186(7) 0.7051(6) 0.0218(16) Uani 1 1 d .
C12 C 0.7326(7) 0.5590(6) 0.7499(6) 0.0179(14) Uani 1 1 d .
C13 C 0.6170(8) 0.6264(7) 1.0876(7) 0.0288(19) Uani 1 1 d .
C14 C 0.7117(7) 0.6682(7) 1.0595(6) 0.0215(15) Uani 1 1 d .
C15 C 0.7796(7) 0.6134(6) 0.9935(6) 0.0188(14) Uani 1 1 d .
C16 C 0.3713(7) 0.7630(6) 0.9425(6) 0.0174(14) Uani 1 1 d .
C17 C 0.2570(6) 0.8316(6) 0.9357(6) 0.0178(14) Uani 1 1 d .
C18 C 0.1922(6) 0.7587(6) 0.9835(5) 0.0152(13) Uani 1 1 d .
B2 B 0.7658(7) 0.4616(7) 0.9251(6) 0.0183(16) Uani 1 1 d .
H2 H 0.8507 0.4451 0.9035 0.022 Uiso 1 1 d R
C19 C 0.5274(14) 0.6097(14) 0.4017(17) 0.19(2) Uani 1 1 d D
H19A H 0.5769 0.5546 0.3668 0.232 Uiso 1 1 d R
H19B H 0.5488 0.5800 0.4653 0.232 Uiso 1 1 d R
Cl2 Cl 0.5480(6) 0.7526(6) 0.3467(5) 0.117(2) Uani 1 1 d D
Cl1 Cl 0.3923(4) 0.6226(4) 0.4104(4) 0.0910(15) Uani 1 1 d D

loop_
_atom_site_aniso_label
_atom_site_aniso_U_11
_atom_site_aniso_U_22
_atom_site_aniso_U_33
_atom_site_aniso_U_23
_atom_site_aniso_U_13
_atom_site_aniso_U_12
Cu1 0.0163(6) 0.0064(5) 0.0161(6) 0.0006(4) -0.0098(4) -0.0019(4)
Br1 0.0169(3) 0.0175(3) 0.0236(4) -0.0041(3) -0.0087(3) 0.0015(3)
Br2 0.0169(3) 0.0261(4) 0.0334(4) -0.0039(3) -0.0132(3) -0.0044(3)
Br3 0.0290(4) 0.0130(3) 0.0312(4) -0.0020(3) -0.0186(3) -0.0061(3)
Br4 0.0217(3) 0.0188(3) 0.0159(3) -0.0006(3) -0.0105(3) -0.0040(3)
Br5 0.0229(4) 0.0150(3) 0.0266(4) 0.0093(3) -0.0166(3) -0.0041(3)
Br6 0.0360(5) 0.0088(3) 0.0370(5) -0.0032(3) -0.0194(4) -0.0029(3)
Br7 0.0334(4) 0.0171(3) 0.0292(4) -0.0017(3) -0.0072(3) -0.0160(3)
Br8 0.0485(6) 0.0354(5) 0.0256(4) -0.0047(4) 0.0066(4) -0.0273(4)
Br9 0.0377(5) 0.0366(5) 0.0277(4) -0.0169(4) 0.0016(4) -0.0218(4)
N1 0.013(3) 0.013(3) 0.017(3) -0.002(2) -0.008(2) -0.003(2)
N2 0.019(3) 0.007(2) 0.022(3) 0.002(2) -0.013(2) -0.003(2)
N3 0.023(3) 0.008(2) 0.015(3) 0.003(2) -0.013(2) -0.005(2)
N4 0.017(3) 0.006(2) 0.016(3) 0.001(2) -0.009(2) -0.001(2)
N5 0.021(3) 0.012(3) 0.021(3) -0.003(2) -0.010(2) -0.005(2)
N6 0.018(3) 0.012(3) 0.018(3) -0.002(2) -0.007(2) -0.006(2)
C1 0.014(3) 0.011(3) 0.023(4) -0.001(3) -0.009(3) -0.001(2)
C2 0.016(3) 0.020(3) 0.021(4) 0.005(3) -0.010(3) -0.006(3)
C3 0.018(3) 0.012(3) 0.022(3) 0.001(3) -0.011(3) -0.007(3)
C4 0.014(3) 0.015(3) 0.015(3) 0.002(3) -0.006(2) -0.007(3)
C5 0.019(3) 0.007(3) 0.018(3) 0.005(2) -0.010(3) -0.005(2)
C6 0.018(3) 0.007(3) 0.029(4) 0.000(3) -0.007(3) -0.007(3)
C7 0.019(3) 0.013(3) 0.020(3) 0.001(3) -0.014(3) -0.005(3)
C8 0.019(3) 0.018(3) 0.019(4) 0.001(3) -0.004(3) -0.008(3)
C9 0.020(4) 0.014(3) 0.023(4) -0.003(3) -0.009(3) -0.005(3)
B1 0.017(4) 0.006(3) 0.022(4) 0.001(3) -0.009(3) -0.002(3)
Cu2 0.0095(5) 0.0111(5) 0.0188(6) 0.0017(4) -0.0064(4) -0.0044(4)
Br10 0.0155(3) 0.0245(4) 0.0320(4) 0.0045(3) -0.0151(3) -0.0057(3)
Br11 0.0261(4) 0.0210(4) 0.0288(4) -0.0006(3) -0.0135(3) -0.0010(3)
Br12 0.0158(3) 0.0252(4) 0.0276(4) -0.0030(3) -0.0057(3) -0.0075(3)
Br13 0.0341(5) 0.0347(5) 0.0793(9) -0.0346(6) 0.0249(5) -0.0184(4)
Br14 0.0313(4) 0.0205(4) 0.0262(4) -0.0025(3) -0.0112(3) -0.0092(3)
Br15 0.0233(4) 0.0324(4) 0.0237(4) -0.0030(3) -0.0042(3) -0.0198(3)
Br16 0.0194(4) 0.0160(3) 0.0434(5) 0.0048(3) -0.0053(3) -0.0105(3)
Br17 0.0274(4) 0.0108(3) 0.0295(4) -0.0003(3) -0.0115(3) -0.0011(3)
Br18 0.0117(3) 0.0216(4) 0.0399(5) -0.0104(3) -0.0089(3) -0.0013(3)
N7 0.012(3) 0.016(3) 0.036(4) 0.004(3) -0.012(3) -0.006(2)
N8 0.012(3) 0.015(3) 0.032(4) 0.006(3) -0.009(3) -0.007(2)
N9 0.020(3) 0.015(3) 0.045(5) -0.010(3) 0.008(3) -0.009(3)
N10 0.019(3) 0.014(3) 0.027(4) 0.000(3) 0.002(3) -0.009(2)
N11 0.016(3) 0.015(3) 0.018(3) 0.001(2) -0.008(2) -0.008(2)
N12 0.009(2) 0.013(3) 0.021(3) -0.004(2) -0.006(2) -0.002(2)
C10 0.018(3) 0.013(3) 0.036(4) 0.003(3) -0.014(3) -0.007(3)
C11 0.021(4) 0.017(3) 0.026(4) 0.001(3) -0.013(3) -0.006(3)
C12 0.016(3) 0.015(3) 0.022(4) 0.000(3) -0.005(3) -0.008(3)
C13 0.028(4) 0.017(4) 0.034(5) -0.005(3) 0.004(4) -0.008(3)
C14 0.024(4) 0.015(3) 0.024(4) 0.001(3) -0.010(3) -0.006(3)
C15 0.017(3) 0.011(3) 0.024(4) 0.004(3) -0.007(3) -0.005(3)
C16 0.018(3) 0.008(3) 0.025(4) -0.001(3) -0.003(3) -0.008(3)
C17 0.016(3) 0.010(3) 0.026(4) -0.003(3) -0.009(3) -0.002(3)
C18 0.012(3) 0.018(3) 0.020(3) -0.006(3) -0.006(3) -0.006(3)
B2 0.012(3) 0.013(3) 0.026(4) 0.000(3) -0.004(3) -0.005(3)
C19 0.19(3) 0.115(18) 0.35(5) -0.15(3) -0.23(3) 0.073(18)
Cl2 0.113(5) 0.137(5) 0.144(6) -0.077(5) 0.013(4) -0.070(4)
Cl1 0.063(2) 0.084(3) 0.097(3) -0.014(3) 0.022(2) -0.021(2)

loop_
_atom_type_symbol
_atom_type_description
_atom_type_scat_dispersion_real
_atom_type_scat_dispersion_imag
_atom_type_scat_source
C C 0.0033 0.0016 'International Tables Vol C Tables 4.2.6.8 and 6.1.1.4'
H H 0.0000 0.0000 'International Tables Vol C Tables 4.2.6.8 and 6.1.1.4'
B B 0.0013 0.0007 'International Tables Vol C Tables 4.2.6.8 and 6.1.1.4'
Cl Cl 0.1484 0.1585 'International Tables Vol C Tables 4.2.6.8 and 6.1.1.4'
N N 0.0061 0.0033 'International Tables Vol C Tables 4.2.6.8 and 6.1.1.4'
Cu Cu 0.3201 1.2651 'International Tables Vol C Tables 4.2.6.8 and 6.1.1.4'
Br Br -0.2901 2.4595 'International Tables Vol C Tables 4.2.6.8 and 6.1.1.4'

loop_
_geom_angle_atom_site_label_1
_geom_angle_atom_site_label_2
_geom_angle_atom_site_label_3
_geom_angle
_geom_angle_site_symmetry_1
_geom_angle_site_symmetry_3
N3 Cu1 N3 180.0(4) . 2_756
N3 Cu1 N1 87.7(2) . .
N3 Cu1 N1 92.3(2) 2_756 .
N3 Cu1 N1 92.3(2) . 2_756
N3 Cu1 N1 87.7(2) 2_756 2_756
N1 Cu1 N1 180.0 . 2_756
N3 Cu1 N5 93.3(2) . 2_756
N3 Cu1 N5 86.7(2) 2_756 2_756
N1 Cu1 N5 90.8(2) . 2_756
N1 Cu1 N5 89.2(2) 2_756 2_756
N3 Cu1 N5 86.7(2) . .
N3 Cu1 N5 93.3(2) 2_756 .
N1 Cu1 N5 89.2(2) . .
N1 Cu1 N5 90.8(2) 2_756 .
N5 Cu1 N5 180.0(3) 2_756 .
C1 N1 N2 106.8(6) . .
C1 N1 Cu1 135.8(5) . .
N2 N1 Cu1 117.3(4) . .
C3 N2 N1 109.2(6) . .
C3 N2 B1 130.0(6) . .
N1 N2 B1 120.8(6) . .
C4 N3 N4 107.1(6) . .
C4 N3 Cu1 136.1(5) . .
N4 N3 Cu1 116.7(4) . .
C6 N4 N3 108.5(6) . .
C6 N4 B1 129.1(6) . .
N3 N4 B1 122.4(5) . .
C7 N5 N6 106.2(6) . .
C7 N5 Cu1 139.5(5) . .
N6 N5 Cu1 112.7(5) . .
C9 N6 N5 109.6(6) . .
C9 N6 B1 130.5(7) . .
N5 N6 B1 119.9(6) . .
N1 C1 C2 110.9(7) . .
N1 C1 Br1 123.2(6) . .
C2 C1 Br1 125.9(6) . .
C3 C2 C1 104.3(6) . .
C3 C2 Br2 127.7(6) . .
C1 C2 Br2 128.0(6) . .
N2 C3 C2 108.8(7) . .
N2 C3 Br3 123.0(6) . .
C2 C3 Br3 128.2(6) . .
N3 C4 C5 110.4(7) . .
N3 C4 Br4 123.5(6) . .
C5 C4 Br4 126.1(5) . .
C6 C5 C4 105.1(6) . .
C6 C5 Br5 127.4(5) . .
C4 C5 Br5 127.4(6) . .
N4 C6 C5 108.9(6) . .
N4 C6 Br6 123.8(6) . .
C5 C6 Br6 127.3(5) . .
N5 C7 C8 111.4(7) . .
N5 C7 Br7 121.7(6) . .
C8 C7 Br7 126.9(6) . .
C9 C8 C7 103.9(7) . .
C9 C8 Br8 127.5(6) . .
C7 C8 Br8 128.5(6) . .
N6 C9 C8 108.8(7) . .
N6 C9 Br9 122.7(6) . .
C8 C9 Br9 128.4(6) . .
N6 B1 N2 109.5(6) . .
N6 B1 N4 110.1(6) . .
N2 B1 N4 106.9(6) . .
N6 B1 H1 110.1 . .
N2 B1 H1 110.1 . .
N4 B1 H1 110.1 . .
N11 Cu2 N11 179.998(1) . 2_667
N11 Cu2 N7 93.8(3) . .
N11 Cu2 N7 86.2(3) 2_667 .
N11 Cu2 N7 86.2(3) . 2_667
N11 Cu2 N7 93.8(3) 2_667 2_667
N7 Cu2 N7 179.999(2) . 2_667
N11 Cu2 N9 86.6(3) . 2_667
N11 Cu2 N9 93.4(2) 2_667 2_667
N7 Cu2 N9 91.1(3) . 2_667
N7 Cu2 N9 88.9(3) 2_667 2_667
N11 Cu2 N9 93.4(2) . .
N11 Cu2 N9 86.6(3) 2_667 .
N7 Cu2 N9 88.9(3) . .
N7 Cu2 N9 91.1(3) 2_667 .
N9 Cu2 N9 179.998(1) 2_667 .
C10 N7 N8 105.0(7) . .
C10 N7 Cu2 138.0(6) . .
N8 N7 Cu2 117.0(5) . .
C12 N8 N7 109.7(6) . .
C12 N8 B2 131.2(7) . .
N7 N8 B2 118.4(7) . .
C13 N9 N10 106.3(7) . .
C13 N9 Cu2 135.7(6) . .
N10 N9 Cu2 113.2(6) . .
C15 N10 N9 109.0(7) . .
C15 N10 B2 130.7(7) . .
N9 N10 B2 120.3(7) . .
C16 N11 N12 106.6(6) . .
C16 N11 Cu2 134.7(5) . .
N12 N11 Cu2 116.1(4) . .
C18 N12 N11 108.6(6) . .
C18 N12 B2 130.2(6) . 2_667
N11 N12 B2 121.2(6) . 2_667
N7 C10 C11 111.8(7) . .
N7 C10 Br10 121.9(6) . .
C11 C10 Br10 126.3(6) . .
C12 C11 C10 104.8(7) . .
C12 C11 Br11 127.3(7) . .
C10 C11 Br11 127.9(6) . .
N8 C12 C11 108.7(7) . .
N8 C12 Br12 123.3(6) . .
C11 C12 Br12 128.0(6) . .
N9 C13 C14 111.8(8) . .
N9 C13 Br13 121.7(7) . .
C14 C13 Br13 126.4(7) . .
C13 C14 C15 103.6(7) . .
C13 C14 Br14 127.3(7) . .
C15 C14 Br14 129.2(6) . .
N10 C15 C14 109.2(7) . .
N10 C15 Br15 122.2(6) . .
C14 C15 Br15 128.4(6) . .
N11 C16 C17 110.7(7) . .
N11 C16 Br16 123.7(6) . .
C17 C16 Br16 125.7(5) . .
C18 C17 C16 104.8(6) . .
C18 C17 Br17 127.1(6) . .
C16 C17 Br17 128.0(6) . .
N12 C18 C17 109.3(6) . .
N12 C18 Br18 123.8(5) . .
C17 C18 Br18 126.9(6) . .
N10 B2 N8 108.4(6) . .
N10 B2 N12 108.4(6) . 2_667
N8 B2 N12 109.5(6) . 2_667
N10 B2 H2 110.2 . .
N8 B2 H2 110.1 . .
N12 B2 H2 110.1 2_667 .
Cl1 C19 Cl2 108.7(9) . .
Cl1 C19 H19A 111.8 . .
Cl2 C19 H19A 111.5 . .
Cl1 C19 H19B 107.8 . .
Cl2 C19 H19B 108.6 . .
H19A C19 H19B 108.2 . .

loop_
_geom_bond_atom_site_label_1
_geom_bond_atom_site_label_2
_geom_bond_distance
_geom_bond_site_symmetry_2
Cu1 N3 2.022(6) .
Cu1 N3 2.022(6) 2_756
Cu1 N1 2.071(6) .
Cu1 N1 2.071(6) 2_756
Cu1 N5 2.323(7) 2_756
Cu1 N5 2.323(7) .
Br1 C1 1.862(8) .
Br2 C2 1.846(8) .
Br3 C3 1.853(8) .
Br4 C4 1.877(8) .
Br5 C5 1.874(7) .
Br6 C6 1.850(8) .
Br7 C7 1.867(7) .
Br8 C8 1.859(8) .
Br9 C9 1.859(8) .
N1 C1 1.330(9) .
N1 N2 1.364(9) .
N2 C3 1.358(9) .
N2 B1 1.553(10) .
N3 C4 1.318(9) .
N3 N4 1.369(9) .
N4 C6 1.346(9) .
N4 B1 1.557(10) .
N5 C7 1.322(10) .
N5 N6 1.367(9) .
N6 C9 1.344(10) .
N6 B1 1.535(10) .
C1 C2 1.402(11) .
C2 C3 1.379(11) .
C4 C5 1.387(10) .
C5 C6 1.362(11) .
C7 C8 1.397(11) .
C8 C9 1.379(11) .
B1 H1 1.0000 .
Cu2 N11 2.038(6) .
Cu2 N11 2.038(6) 2_667
Cu2 N7 2.163(8) .
Cu2 N7 2.163(8) 2_667
Cu2 N9 2.217(8) 2_667
Cu2 N9 2.217(8) .
Br10 C10 1.873(8) .
Br11 C11 1.874(8) .
Br12 C12 1.853(8) .
Br13 C13 1.862(9) .
Br14 C14 1.851(8) .
Br15 C15 1.853(8) .
Br16 C16 1.858(7) .
Br17 C17 1.857(7) .
Br18 C18 1.849(7) .
N7 C10 1.329(11) .
N7 N8 1.384(9) .
N8 C12 1.342(11) .
N8 B2 1.545(11) .
N9 C13 1.338(12) .
N9 N10 1.367(10) .
N10 C15 1.356(10) .
N10 B2 1.525(12) .
N11 C16 1.327(9) .
N11 N12 1.382(8) .
N12 C18 1.346(9) .
N12 B2 1.557(10) 2_667
C10 C11 1.384(12) .
C11 C12 1.366(10) .
C13 C14 1.391(12) .
C14 C15 1.391(12) .
C16 C17 1.396(10) .
C17 C18 1.369(11) .
B2 N12 1.557(10) 2_667
B2 H2 1.0000 .
C19 Cl1 1.613(15) .
C19 Cl2 1.839(16) .
C19 H19A 0.9900 .
C19 H19B 0.9900 .

loop_
_geom_torsion_atom_site_label_1
_geom_torsion_atom_site_label_2
_geom_torsion_atom_site_label_3
_geom_torsion_atom_site_label_4
_geom_torsion
_geom_torsion_site_symmetry_1
_geom_torsion_site_symmetry_4
N3 Cu1 N1 C1 -137.2(8) . .
N3 Cu1 N1 C1 42.8(8) 2_756 .
N5 Cu1 N1 C1 -44.0(8) 2_756 .
N5 Cu1 N1 C1 136.0(8) . .
N3 Cu1 N1 N2 46.3(5) . .
N3 Cu1 N1 N2 -133.7(5) 2_756 .
N5 Cu1 N1 N2 139.6(5) 2_756 .
N5 Cu1 N1 N2 -40.4(5) . .
C1 N1 N2 C3 -0.7(8) . .
Cu1 N1 N2 C3 176.7(5) . .
C1 N1 N2 B1 -178.4(6) . .
Cu1 N1 N2 B1 -1.0(8) . .
N1 Cu1 N3 C4 136.7(8) . .
N1 Cu1 N3 C4 -43.3(8) 2_756 .
N5 Cu1 N3 C4 46.0(8) 2_756 .
N5 Cu1 N3 C4 -134.0(8) . .
N1 Cu1 N3 N4 -47.7(5) . .
N1 Cu1 N3 N4 132.3(5) 2_756 .
N5 Cu1 N3 N4 -138.5(5) 2_756 .
N5 Cu1 N3 N4 41.5(5) . .
C4 N3 N4 C6 0.3(8) . .
Cu1 N3 N4 C6 -176.5(5) . .
C4 N3 N4 B1 -178.1(7) . .
Cu1 N3 N4 B1 5.1(9) . .
N3 Cu1 N5 C7 145.6(8) . .
N3 Cu1 N5 C7 -34.4(8) 2_756 .
N1 Cu1 N5 C7 -126.7(8) . .
N1 Cu1 N5 C7 53.3(8) 2_756 .
N3 Cu1 N5 N6 -51.3(5) . .
N3 Cu1 N5 N6 128.7(5) 2_756 .
N1 Cu1 N5 N6 36.5(5) . .
N1 Cu1 N5 N6 -143.5(5) 2_756 .
C7 N5 N6 C9 1.3(8) . .
Cu1 N5 N6 C9 -167.4(5) . .
C7 N5 N6 B1 178.8(6) . .
Cu1 N5 N6 B1 10.1(7) . .
N2 N1 C1 C2 1.1(8) . .
Cu1 N1 C1 C2 -175.6(6) . .
N2 N1 C1 Br1 -179.4(5) . .
Cu1 N1 C1 Br1 3.8(11) . .
N1 C1 C2 C3 -1.1(9) . .
Br1 C1 C2 C3 179.5(6) . .
N1 C1 C2 Br2 -179.7(6) . .
Br1 C1 C2 Br2 0.9(11) . .
N1 N2 C3 C2 0.0(8) . .
B1 N2 C3 C2 177.4(7) . .
N1 N2 C3 Br3 -179.7(5) . .
B1 N2 C3 Br3 -2.3(11) . .
C1 C2 C3 N2 0.6(9) . .
Br2 C2 C3 N2 179.2(6) . .
C1 C2 C3 Br3 -179.6(6) . .
Br2 C2 C3 Br3 -1.1(11) . .
N4 N3 C4 C5 -0.3(8) . .
Cu1 N3 C4 C5 175.6(6) . .
N4 N3 C4 Br4 -179.7(5) . .
Cu1 N3 C4 Br4 -3.8(11) . .
N3 C4 C5 C6 0.2(9) . .
Br4 C4 C5 C6 179.5(6) . .
N3 C4 C5 Br5 178.5(6) . .
Br4 C4 C5 Br5 -2.1(11) . .
N3 N4 C6 C5 -0.2(9) . .
B1 N4 C6 C5 178.1(7) . .
N3 N4 C6 Br6 180.0(5) . .
B1 N4 C6 Br6 -1.7(11) . .
C4 C5 C6 N4 0.1(9) . .
Br5 C5 C6 N4 -178.3(5) . .
C4 C5 C6 Br6 179.8(6) . .
Br5 C5 C6 Br6 1.5(11) . .
N6 N5 C7 C8 -1.0(8) . .
Cu1 N5 C7 C8 162.9(6) . .
N6 N5 C7 Br7 179.0(5) . .
Cu1 N5 C7 Br7 -17.2(11) . .
N5 C7 C8 C9 0.3(9) . .
Br7 C7 C8 C9 -179.6(5) . .
N5 C7 C8 Br8 -177.6(6) . .
Br7 C7 C8 Br8 2.5(11) . .
N5 N6 C9 C8 -1.1(8) . .
B1 N6 C9 C8 -178.3(7) . .
N5 N6 C9 Br9 176.9(5) . .
B1 N6 C9 Br9 -0.3(11) . .
C7 C8 C9 N6 0.5(8) . .
Br8 C8 C9 N6 178.4(6) . .
C7 C8 C9 Br9 -177.3(6) . .
Br8 C8 C9 Br9 0.5(11) . .
C9 N6 B1 N2 109.9(8) . .
N5 N6 B1 N2 -67.0(8) . .
C9 N6 B1 N4 -132.8(8) . .
N5 N6 B1 N4 50.2(8) . .
C3 N2 B1 N6 -112.8(8) . .
N1 N2 B1 N6 64.4(9) . .
C3 N2 B1 N4 128.0(8) . .
N1 N2 B1 N4 -54.8(8) . .
C6 N4 B1 N6 116.5(8) . .
N3 N4 B1 N6 -65.4(9) . .
C6 N4 B1 N2 -124.7(8) . .
N3 N4 B1 N2 53.5(9) . .
N11 Cu2 N7 C10 -40.8(9) . .
N11 Cu2 N7 C10 139.2(9) 2_667 .
N9 Cu2 N7 C10 45.9(9) 2_667 .
N9 Cu2 N7 C10 -134.1(9) . .
N11 Cu2 N7 N8 137.7(6) . .
N11 Cu2 N7 N8 -42.3(6) 2_667 .
N9 Cu2 N7 N8 -135.6(6) 2_667 .
N9 Cu2 N7 N8 44.4(6) . .
C10 N7 N8 C12 0.1(9) . .
Cu2 N7 N8 C12 -178.9(5) . .
C10 N7 N8 B2 171.8(7) . .
Cu2 N7 N8 B2 -7.2(9) . .
N11 Cu2 N9 C13 28.8(9) . .
N11 Cu2 N9 C13 -151.2(9) 2_667 .
N7 Cu2 N9 C13 122.5(9) . .
N7 Cu2 N9 C13 -57.5(9) 2_667 .
N11 Cu2 N9 N10 -122.8(5) . .
N11 Cu2 N9 N10 57.2(5) 2_667 .
N7 Cu2 N9 N10 -29.1(6) . .
N7 Cu2 N9 N10 150.9(6) 2_667 .
C13 N9 N10 C15 -1.9(9) . .
Cu2 N9 N10 C15 157.8(5) . .
C13 N9 N10 B2 177.7(7) . .
Cu2 N9 N10 B2 -22.6(9) . .
N7 Cu2 N11 C16 -32.6(8) . .
N7 Cu2 N11 C16 147.4(8) 2_667 .
N9 Cu2 N11 C16 -123.5(8) 2_667 .
N9 Cu2 N11 C16 56.5(8) . .
N7 Cu2 N11 N12 126.1(5) . .
N7 Cu2 N11 N12 -53.9(5) 2_667 .
N9 Cu2 N11 N12 35.2(5) 2_667 .
N9 Cu2 N11 N12 -144.8(5) . .
C16 N11 N12 C18 -0.4(8) . .
Cu2 N11 N12 C18 -164.8(5) . .
C16 N11 N12 B2 -178.4(7) . 2_667
Cu2 N11 N12 B2 17.3(9) . 2_667
N8 N7 C10 C11 -0.2(9) . .
Cu2 N7 C10 C11 178.4(6) . .
N8 N7 C10 Br10 178.3(6) . .
Cu2 N7 C10 Br10 -3.1(12) . .
N7 C10 C11 C12 0.3(10) . .
Br10 C10 C11 C12 -178.1(6) . .
N7 C10 C11 Br11 -177.3(6) . .
Br10 C10 C11 Br11 4.3(12) . .
N7 N8 C12 C11 0.1(9) . .
B2 N8 C12 C11 -170.2(8) . .
N7 N8 C12 Br12 -179.8(5) . .
B2 N8 C12 Br12 9.9(12) . .
C10 C11 C12 N8 -0.2(9) . .
Br11 C11 C12 N8 177.4(6) . .
C10 C11 C12 Br12 179.7(6) . .
Br11 C11 C12 Br12 -2.7(12) . .
N10 N9 C13 C14 1.5(10) . .
Cu2 N9 C13 C14 -151.4(7) . .
N10 N9 C13 Br13 179.1(6) . .
Cu2 N9 C13 Br13 26.3(13) . .
N9 C13 C14 C15 -0.6(10) . .
Br13 C13 C14 C15 -178.1(7) . .
N9 C13 C14 Br14 178.4(6) . .
Br13 C13 C14 Br14 0.9(12) . .
N9 N10 C15 C14 1.6(9) . .
B2 N10 C15 C14 -178.0(7) . .
N9 N10 C15 Br15 -173.9(6) . .
B2 N10 C15 Br15 6.5(11) . .
C13 C14 C15 N10 -0.6(9) . .
Br14 C14 C15 N10 -179.6(6) . .
C13 C14 C15 Br15 174.5(6) . .
Br14 C14 C15 Br15 -4.4(11) . .
N12 N11 C16 C17 -0.5(9) . .
Cu2 N11 C16 C17 159.6(6) . .
N12 N11 C16 Br16 -179.9(5) . .
Cu2 N11 C16 Br16 -19.8(11) . .
N11 C16 C17 C18 1.2(9) . .
Br16 C16 C17 C18 -179.4(6) . .
N11 C16 C17 Br17 -176.6(6) . .
Br16 C16 C17 Br17 2.8(11) . .
N11 N12 C18 C17 1.2(8) . .
B2 N12 C18 C17 178.9(7) 2_667 .
N11 N12 C18 Br18 -178.8(5) . .
B2 N12 C18 Br18 -1.1(11) 2_667 .
C16 C17 C18 N12 -1.4(9) . .
Br17 C17 C18 N12 176.4(6) . .
C16 C17 C18 Br18 178.6(6) . .
Br17 C17 C18 Br18 -3.6(11) . .
C15 N10 B2 N8 -103.0(9) . .
N9 N10 B2 N8 77.5(9) . .
C15 N10 B2 N12 138.2(8) . 2_667
N9 N10 B2 N12 -41.3(9) . 2_667
C12 N8 B2 N10 112.3(9) . .
N7 N8 B2 N10 -57.3(9) . .
C12 N8 B2 N12 -129.6(8) . 2_667
N7 N8 B2 N12 60.8(9) . 2_667
